data_4342009
loop_
_publ_author_name
'Imler, Gregory H.'
'Peters, Garvin M.'
'Zdilla, Michael J.'
'Wayland, Bradford B.'

_publ_section_title
;
 Heterobimetallic Complexes of Rhodium Dibenzotetramethylaza[14]annulene
 [(tmtaa)Rh-M]: Formation, Structures, and Bond Dissociation Energetics.
;
_journal_issue 1
_journal_name_full 'Inorganic chemistry'
_journal_page_first 273
_journal_page_last 279
_journal_paper_doi 10.1021/ic502414r
_journal_volume 54
_journal_year 2015
_chemical_formula_moiety '[C24H26N4Rh][CoC4O4][C6H6]'
_chemical_formula_sum 'C34 H32 Co N4 O4 Rh'
_chemical_formula_weight 722.47
_chemical_melting_point ?
_chemical_name_systematic
;
 ?
;
_space_group_crystal_system monoclinic
_space_group_IT_number 15
_space_group_name_Hall '-C 2yc'
_space_group_name_H-M_alt 'C 1 2/c 1'
_symmetry_space_group_name_Hall '-C 2yc'
_symmetry_space_group_name_H-M 'C 1 2/c 1'
_atom_sites_solution_hydrogens geom
_audit_creation_method SHELXL-2013
_cell_angle_alpha 90
_cell_angle_beta 115.1940(10)
_cell_angle_gamma 90
_cell_formula_units_Z 8
_cell_length_a 35.454(2)
_cell_length_b 10.5231(7)
_cell_length_c 17.9959(12)
_cell_measurement_reflns_used 6430
_cell_measurement_temperature 100(2)
_cell_measurement_theta_max 27.8725
_cell_measurement_theta_min 2.2725
_cell_volume 6075.3(7)
_computing_cell_refinement 'SAINT (Bruker-AXS)'
_computing_data_collection 'COSMO (Bruker-AXS)'
_computing_data_reduction 'SADABS (Bruker-AXS)'
_computing_molecular_graphics XP
_computing_publication_material 'APEX2 report generator (Bruker-AXS)'
_computing_structure_refinement 'SHELXL-2013 (Sheldrick, 2013)'
_computing_structure_solution 'SHELXL-2013 (Sheldrick, 2013)'
_diffrn_ambient_temperature 100(2)
_diffrn_detector_area_resol_mean 8.333
_diffrn_measured_fraction_theta_full 1.000
_diffrn_measured_fraction_theta_max 0.999
_diffrn_measurement_device_type 'Kappa APX II DUO'
_diffrn_measurement_method 'omega scans'
_diffrn_radiation_source 'fine-focus sealed tube'
_diffrn_radiation_type MoK\a
_diffrn_radiation_wavelength 0.71073
_diffrn_reflns_av_R_equivalents 0.0840
_diffrn_reflns_av_unetI/netI 0.0896
_diffrn_reflns_Laue_measured_fraction_full 1.000
_diffrn_reflns_Laue_measured_fraction_max 0.999
_diffrn_reflns_limit_h_max 46
_diffrn_reflns_limit_h_min -46
_diffrn_reflns_limit_k_max 13
_diffrn_reflns_limit_k_min -13
_diffrn_reflns_limit_l_max 23
_diffrn_reflns_limit_l_min -23
_diffrn_reflns_number 27791
_diffrn_reflns_point_group_measured_fraction_full 1.000
_diffrn_reflns_point_group_measured_fraction_max 0.999
_diffrn_reflns_theta_full 25.242
_diffrn_reflns_theta_max 28.010
_diffrn_reflns_theta_min 2.037
_exptl_absorpt_coefficient_mu 1.135
_exptl_absorpt_correction_T_max 0.7456
_exptl_absorpt_correction_T_min 0.6840
_exptl_absorpt_correction_type multi-scan
_exptl_absorpt_process_details
;
28775 Corrected reflections written to file 
C:\Frames\guest\1150\work\mo_1150_0m.hkl
Estimated minimum and maximum transmission:  0.6840  0.7456
The ratio of these values is more reliable than their absolute values!
Additional spherical absorption correction applied with mu*r =  0.2000
Lambda/2 correction factor = 0.0015
;
_exptl_crystal_colour red
_exptl_crystal_density_diffrn 1.580
_exptl_crystal_density_method 'not measured'
_exptl_crystal_description block
_exptl_crystal_F_000 2944
_exptl_crystal_size_max 0.125
_exptl_crystal_size_mid 0.080
_exptl_crystal_size_min 0.040
_refine_diff_density_max 0.549
_refine_diff_density_min -0.556
_refine_diff_density_rms 0.118
_refine_ls_extinction_method none
_refine_ls_goodness_of_fit_ref 0.982
_refine_ls_hydrogen_treatment constr
_refine_ls_matrix_type full
_refine_ls_number_parameters 401
_refine_ls_number_reflns 7333
_refine_ls_number_restraints 0
_refine_ls_restrained_S_all 0.982
_refine_ls_R_factor_all 0.0868
_refine_ls_R_factor_gt 0.0432
_refine_ls_shift/su_max 0.001
_refine_ls_shift/su_mean 0.000
_refine_ls_structure_factor_coef Fsqd
_refine_ls_weighting_details
;
 w=1/[\s^2^(Fo^2^)+(0.0263P)^2^]
 where P=(Fo^2^+2Fc^2^)/3
;
_refine_ls_weighting_scheme calc
_refine_ls_wR_factor_gt 0.0670
_refine_ls_wR_factor_ref 0.0774
_reflns_Friedel_coverage 0.000
_reflns_number_gt 4981
_reflns_number_total 7333
_reflns_threshold_expression 'I > 2\s(I)'
_cod_data_source_file ic502414r_si_005.cif
_cod_data_source_block sport
_cod_depositor_comments
;
The following automatic conversions were performed:

'_chemical_melting_point' value 'not determined' was changed to '?' -
the value is undefined or not given.

Automatic conversion script
Id: cif_fix_values 2935 2014-11-11 08:27:57Z andrius 

 Adding full bibliography for 4342009--4342012.cif.
;
_cod_database_code 4342009
_shelx_space_group_comment
;
The symmetry employed for this shelxl refinement is uniquely defined
by the following loop, which should always be used as a source of
symmetry information in preference to the above space-group names.
They are only intended as comments.
;
_shelx_estimated_absorpt_t_min 0.871
_shelx_estimated_absorpt_t_max 0.956
_shelxl_version_number 2013-2

loop_
_space_group_symop_operation_xyz
'x, y, z'
'-x, y, -z+1/2'
'x+1/2, y+1/2, z'
'-x+1/2, y+1/2, -z+1/2'
'-x, -y, -z'
'x, -y, z-1/2'
'-x+1/2, -y+1/2, -z'
'x+1/2, -y+1/2, z-1/2'

loop_
_atom_site_label
_atom_site_type_symbol
_atom_site_fract_x
_atom_site_fract_y
_atom_site_fract_z
_atom_site_U_iso_or_equiv
_atom_site_adp_type
_atom_site_occupancy
_atom_site_site_symmetry_order
_atom_site_calc_flag
_atom_site_refinement_flags_posn
_atom_site_refinement_flags_adp
Rh1 Rh 0.57552(2) 0.45240(2) 0.91975(2) 0.01170(7) Uani 1 1 d . .
Co1 Co 0.38368(2) 0.91883(4) 0.73215(3) 0.01630(12) Uani 1 1 d . .
C17 C 0.41716(9) 0.4423(3) 0.72919(19) 0.0160(7) Uani 1 1 d . .
H17 H 0.3904 0.4742 0.6937 0.019 Uiso 1 1 calc R U
C5 C 0.72584(10) 0.4412(4) 0.9510(2) 0.0238(9) Uani 1 1 d . .
H5 H 0.7496 0.4031 0.9488 0.029 Uiso 1 1 calc R U
C2 C 0.65606(9) 0.5525(3) 0.95441(18) 0.0148(7) Uani 1 1 d . .
C18 C 0.44933(9) 0.5258(3) 0.77387(19) 0.0139(7) Uani 1 1 d . .
H18 H 0.4450 0.6148 0.7665 0.017 Uiso 1 1 calc R U
C13 C 0.48763(9) 0.4795(3) 0.82897(19) 0.0131(7) Uani 1 1 d . .
C15 C 0.46299(10) 0.2649(3) 0.7893(2) 0.0146(7) Uani 1 1 d . .
H15 H 0.4677 0.1758 0.7917 0.018 Uiso 1 1 calc R U
C3 C 0.68527(10) 0.6276(3) 0.9422(2) 0.0170(8) Uani 1 1 d . .
H3 H 0.6809 0.7165 0.9339 0.020 Uiso 1 1 calc R U
C1 C 0.66165(9) 0.4193(3) 0.96528(19) 0.0143(7) Uani 1 1 d . .
C16 C 0.42438(10) 0.3125(3) 0.7369(2) 0.0189(8) Uani 1 1 d . .
H16 H 0.4026 0.2556 0.7058 0.023 Uiso 1 1 calc R U
C6 C 0.69691(10) 0.3658(3) 0.9626(2) 0.0206(8) Uani 1 1 d . .
H6 H 0.7011 0.2766 0.9687 0.025 Uiso 1 1 calc R U
C4 C 0.72060(10) 0.5718(3) 0.9424(2) 0.0230(9) Uani 1 1 d . .
H4 H 0.7413 0.6229 0.9367 0.028 Uiso 1 1 calc R U
C11 C 0.25744(12) 0.2092(4) 0.7894(2) 0.0356(10) Uani 1 1 d . .
H11 H 0.2379 0.1439 0.7836 0.043 Uiso 1 1 calc R U
C14 C 0.49511(9) 0.3460(3) 0.83880(19) 0.0136(7) Uani 1 1 d . .
C10 C 0.25442(14) 0.3221(4) 0.8233(3) 0.0424(12) Uani 1 1 d . .
H10 H 0.2331 0.3351 0.8414 0.051 Uiso 1 1 calc R U
C9 C 0.28248(17) 0.4174(4) 0.8312(3) 0.0562(16) Uani 1 1 d . .
H9 H 0.2811 0.4963 0.8556 0.067 Uiso 1 1 calc R U
C7 C 0.31562(14) 0.2815(5) 0.7699(3) 0.0536(14) Uani 1 1 d . .
H7 H 0.3366 0.2670 0.7514 0.064 Uiso 1 1 calc R U
C8 C 0.31334(16) 0.3965(5) 0.8028(3) 0.0632(18) Uani 1 1 d . .
H8 H 0.3324 0.4622 0.8064 0.076 Uiso 1 1 calc R U
C12 C 0.28800(13) 0.1873(5) 0.7634(3) 0.0437(12) Uani 1 1 d . .
H12 H 0.2899 0.1071 0.7411 0.052 Uiso 1 1 calc R U
N4 N 0.52323(7) 0.5560(3) 0.87761(15) 0.0121(6) Uani 1 1 d . .
N2 N 0.53556(8) 0.3093(3) 0.89459(16) 0.0130(6) Uani 1 1 d . .
N1 N 0.62750(8) 0.3514(3) 0.96684(16) 0.0145(6) Uani 1 1 d . .
N3 N 0.61661(8) 0.5957(3) 0.94838(16) 0.0136(6) Uani 1 1 d . .
C20 C 0.57091(10) 0.6247(3) 1.04932(19) 0.0163(8) Uani 1 1 d . .
H20A H 0.5959 0.6519 1.0983 0.020 Uiso 1 1 calc R U
H20B H 0.5464 0.6351 1.0617 0.020 Uiso 1 1 calc R U
C19 C 0.57544(10) 0.4830(3) 1.0322(2) 0.0172(8) Uani 1 1 d . .
H19A H 0.5522 0.4347 1.0352 0.021 Uiso 1 1 calc R U
H19B H 0.6018 0.4500 1.0755 0.021 Uiso 1 1 calc R U
C25 C 0.48779(10) 0.7518(3) 0.8911(2) 0.0173(8) Uani 1 1 d . .
H25A H 0.4815 0.8027 0.8416 0.026 Uiso 1 1 calc R U
H25B H 0.4941 0.8083 0.9382 0.026 Uiso 1 1 calc R U
H25C H 0.4636 0.6987 0.8832 0.026 Uiso 1 1 calc R U
C22 C 0.60742(9) 0.7030(3) 0.97048(19) 0.0133(7) Uani 1 1 d . .
C23 C 0.63694(10) 0.8108(3) 1.0073(2) 0.0183(8) Uani 1 1 d . .
H23A H 0.6654 0.7779 1.0351 0.027 Uiso 1 1 calc R U
H23B H 0.6296 0.8554 1.0471 0.027 Uiso 1 1 calc R U
H23C H 0.6352 0.8699 0.9639 0.027 Uiso 1 1 calc R U
C21 C 0.56557(9) 0.7122(3) 0.9751(2) 0.0143(7) Uani 1 1 d . .
H21 H 0.5620 0.8016 0.9897 0.017 Uiso 1 1 calc R U
C24 C 0.52459(9) 0.6688(3) 0.90670(19) 0.0129(7) Uani 1 1 d . .
C29 C 0.54830(10) 0.1972(3) 0.9325(2) 0.0143(7) Uani 1 1 d . .
C30 C 0.51792(10) 0.0926(3) 0.9262(2) 0.0188(8) Uani 1 1 d . .
H30A H 0.4923 0.1299 0.9250 0.028 Uiso 1 1 calc R U
H30B H 0.5305 0.0360 0.9737 0.028 Uiso 1 1 calc R U
H30C H 0.5113 0.0439 0.8757 0.028 Uiso 1 1 calc R U
C27 C 0.62772(10) 0.2373(3) 0.9990(2) 0.0163(8) Uani 1 1 d . .
C28 C 0.59043(10) 0.1715(3) 0.9831(2) 0.0176(8) Uani 1 1 d . .
H28 H 0.5946 0.0940 1.0126 0.021 Uiso 1 1 calc R U
C26 C 0.66775(10) 0.1734(3) 1.0575(2) 0.0210(8) Uani 1 1 d . .
H26A H 0.6769 0.1130 1.0271 0.031 Uiso 1 1 calc R U
H26B H 0.6628 0.1281 1.1001 0.031 Uiso 1 1 calc R U
H26C H 0.6894 0.2378 1.0831 0.031 Uiso 1 1 calc R U
C34 C 0.36737(10) 0.7711(4) 0.7563(2) 0.0218(8) Uani 1 1 d . .
C31 C 0.42335(11) 0.8966(3) 0.6993(2) 0.0206(8) Uani 1 1 d . .
C33 C 0.34086(11) 0.9964(3) 0.6547(2) 0.0237(9) Uani 1 1 d . .
C32 C 0.40198(10) 1.0121(3) 0.8220(2) 0.0176(8) Uani 1 1 d . .
O1 O 0.44975(8) 0.8810(3) 0.67848(16) 0.0307(7) Uani 1 1 d . .
O2 O 0.41410(7) 1.0734(2) 0.88083(15) 0.0260(6) Uani 1 1 d . .
O4 O 0.35715(8) 0.6767(3) 0.77451(17) 0.0361(7) Uani 1 1 d . .
O3 O 0.31311(8) 1.0489(3) 0.60448(16) 0.0407(7) Uani 1 1 d . .

loop_
_atom_site_aniso_label
_atom_site_aniso_U_11
_atom_site_aniso_U_22
_atom_site_aniso_U_33
_atom_site_aniso_U_23
_atom_site_aniso_U_13
_atom_site_aniso_U_12
Rh1 0.01136(11) 0.01057(14) 0.01363(12) 0.00031(12) 0.00576(9) -0.00012(11)
Co1 0.0171(2) 0.0160(3) 0.0155(2) -0.0008(2) 0.0066(2) 0.00012(19)
C17 0.0125(14) 0.024(2) 0.0123(16) 0.0012(15) 0.0058(13) 0.0003(15)
C5 0.0114(15) 0.034(3) 0.0252(19) 0.0063(18) 0.0072(15) 0.0069(16)
C2 0.0115(14) 0.021(2) 0.0120(15) -0.0006(15) 0.0047(13) 0.0004(15)
C18 0.0178(15) 0.012(2) 0.0140(16) 0.0032(14) 0.0091(14) 0.0032(14)
C13 0.0144(15) 0.015(2) 0.0121(16) -0.0004(14) 0.0076(13) -0.0006(13)
C15 0.0179(16) 0.0113(19) 0.0188(18) -0.0026(14) 0.0119(15) -0.0038(14)
C3 0.0183(16) 0.015(2) 0.0169(18) 0.0000(14) 0.0067(15) -0.0015(14)
C1 0.0145(15) 0.016(2) 0.0129(16) 0.0000(14) 0.0060(14) 0.0008(13)
C16 0.0185(17) 0.024(2) 0.0142(17) -0.0042(15) 0.0072(15) -0.0047(15)
C6 0.0172(17) 0.019(2) 0.0221(19) 0.0010(16) 0.0046(15) 0.0049(15)
C4 0.0183(17) 0.030(3) 0.0241(19) 0.0054(17) 0.0120(15) -0.0034(16)
C11 0.035(2) 0.037(3) 0.033(2) -0.011(2) 0.014(2) -0.013(2)
C14 0.0150(15) 0.017(2) 0.0123(16) 0.0006(14) 0.0094(14) -0.0001(14)
C10 0.045(3) 0.043(3) 0.034(3) 0.002(2) 0.012(2) 0.011(2)
C9 0.070(4) 0.024(3) 0.033(3) 0.005(2) -0.018(3) 0.012(3)
C7 0.032(2) 0.082(4) 0.044(3) 0.019(3) 0.013(2) -0.014(3)
C8 0.043(3) 0.044(3) 0.062(4) 0.034(3) -0.017(3) -0.024(3)
C12 0.036(2) 0.059(3) 0.036(3) -0.013(2) 0.015(2) -0.008(2)
N4 0.0138(12) 0.0110(16) 0.0132(13) 0.0001(12) 0.0073(11) 0.0001(12)
N2 0.0135(13) 0.0117(16) 0.0160(15) -0.0020(12) 0.0084(12) -0.0010(11)
N1 0.0134(13) 0.0141(16) 0.0159(15) -0.0008(12) 0.0062(12) 0.0009(12)
N3 0.0139(13) 0.0130(16) 0.0143(14) 0.0016(12) 0.0064(12) 0.0019(11)
C20 0.0197(17) 0.021(2) 0.0098(16) 0.0013(14) 0.0076(14) 0.0015(15)
C19 0.0223(17) 0.017(2) 0.0161(17) 0.0023(15) 0.0121(15) 0.0002(14)
C25 0.0173(16) 0.0113(19) 0.024(2) -0.0019(15) 0.0097(15) 0.0004(14)
C22 0.0151(16) 0.016(2) 0.0094(16) 0.0040(14) 0.0055(14) -0.0017(14)
C23 0.0205(17) 0.016(2) 0.0181(18) -0.0030(15) 0.0084(15) -0.0043(15)
C21 0.0146(16) 0.016(2) 0.0149(17) -0.0026(14) 0.0084(14) 0.0006(14)
C24 0.0163(16) 0.013(2) 0.0113(16) 0.0052(14) 0.0075(14) 0.0010(14)
C29 0.0189(16) 0.013(2) 0.0140(17) 0.0002(14) 0.0098(14) 0.0001(14)
C30 0.0237(18) 0.0100(19) 0.0222(19) 0.0015(15) 0.0093(16) -0.0011(14)
C27 0.0221(17) 0.014(2) 0.0138(17) 0.0014(15) 0.0083(15) 0.0041(15)
C28 0.0229(17) 0.0078(19) 0.0236(19) 0.0067(15) 0.0113(16) 0.0032(14)
C26 0.0189(17) 0.017(2) 0.025(2) 0.0056(16) 0.0069(16) 0.0035(15)
C34 0.0185(17) 0.020(2) 0.024(2) -0.0021(17) 0.0053(16) 0.0016(16)
C31 0.0222(18) 0.022(2) 0.0139(18) -0.0007(15) 0.0044(15) 0.0002(15)
C33 0.0264(19) 0.022(2) 0.024(2) 0.0016(17) 0.0116(17) 0.0020(16)
C32 0.0151(16) 0.021(2) 0.0204(19) 0.0036(16) 0.0113(15) -0.0028(14)
O1 0.0283(14) 0.0403(18) 0.0293(15) -0.0026(13) 0.0177(13) 0.0029(12)
O2 0.0286(13) 0.0282(17) 0.0223(14) -0.0077(12) 0.0119(11) -0.0072(12)
O4 0.0402(16) 0.0233(17) 0.0413(18) 0.0067(14) 0.0137(14) -0.0067(13)
O3 0.0353(15) 0.0474(19) 0.0303(16) 0.0126(15) 0.0053(13) 0.0142(15)

loop_
_atom_type_symbol
_atom_type_description
_atom_type_scat_dispersion_real
_atom_type_scat_dispersion_imag
_atom_type_scat_source
C C 0.0033 0.0016 'International Tables Vol C Tables 4.2.6.8 and 6.1.1.4'
H H 0.0000 0.0000 'International Tables Vol C Tables 4.2.6.8 and 6.1.1.4'
N N 0.0061 0.0033 'International Tables Vol C Tables 4.2.6.8 and 6.1.1.4'
O O 0.0106 0.0060 'International Tables Vol C Tables 4.2.6.8 and 6.1.1.4'
Co Co 0.3494 0.9721 'International Tables Vol C Tables 4.2.6.8 and 6.1.1.4'
Rh Rh -1.1178 0.9187 'International Tables Vol C Tables 4.2.6.8 and 6.1.1.4'

loop_
_geom_angle_atom_site_label_1
_geom_angle_atom_site_label_2
_geom_angle_atom_site_label_3
_geom_angle
N1 Rh1 N2 97.72(11)
N1 Rh1 N4 177.24(11)
N2 Rh1 N4 82.57(11)
N1 Rh1 N3 81.46(11)
N2 Rh1 N3 178.45(11)
N4 Rh1 N3 98.18(11)
N1 Rh1 C19 93.10(12)
N2 Rh1 C19 92.50(12)
N4 Rh1 C19 84.15(12)
N3 Rh1 C19 86.24(12)
C31 Co1 C32 110.35(15)
C31 Co1 C33 109.81(16)
C32 Co1 C33 108.90(16)
C31 Co1 C34 110.90(17)
C32 Co1 C34 107.08(16)
C33 Co1 C34 109.75(16)
C16 C17 C18 119.5(3)
C6 C5 C4 120.9(3)
C3 C2 C1 120.9(3)
C3 C2 N3 125.2(3)
C1 C2 N3 113.6(3)
C13 C18 C17 120.3(3)
C18 C13 C14 120.6(3)
C18 C13 N4 125.3(3)
C14 C13 N4 114.0(3)
C16 C15 C14 121.0(3)
C4 C3 C2 119.5(3)
C6 C1 N1 125.8(3)
C6 C1 C2 118.1(3)
N1 C1 C2 115.5(3)
C15 C16 C17 120.8(3)
C5 C6 C1 120.6(3)
C3 C4 C5 120.0(3)
C10 C11 C12 121.6(4)
C15 C14 N2 126.3(3)
C15 C14 C13 117.6(3)
N2 C14 C13 115.9(3)
C11 C10 C9 119.4(5)
C10 C9 C8 119.2(5)
C12 C7 C8 120.6(5)
C7 C8 C9 119.6(4)
C7 C12 C11 119.5(5)
C24 N4 C13 129.3(3)
C24 N4 Rh1 118.6(2)
C13 N4 Rh1 110.9(2)
C29 N2 C14 128.6(3)
C29 N2 Rh1 119.9(2)
C14 N2 Rh1 111.5(2)
C27 N1 C1 128.1(3)
C27 N1 Rh1 120.2(2)
C1 N1 Rh1 111.6(2)
C22 N3 C2 128.7(3)
C22 N3 Rh1 119.2(2)
C2 N3 Rh1 111.1(2)
C19 C20 C21 112.5(3)
C20 C19 Rh1 113.1(2)
N3 C22 C23 125.7(3)
N3 C22 C21 117.0(3)
C23 C22 C21 116.3(3)
C24 C21 C22 123.7(3)
C24 C21 C20 103.9(3)
C22 C21 C20 104.0(3)
N4 C24 C25 125.6(3)
N4 C24 C21 117.5(3)
C25 C24 C21 115.7(3)
N2 C29 C28 122.3(3)
N2 C29 C30 121.9(3)
C28 C29 C30 115.8(3)
N1 C27 C28 121.5(3)
N1 C27 C26 122.2(3)
C28 C27 C26 116.2(3)
C29 C28 C27 133.1(3)
O4 C34 Co1 177.8(3)
O1 C31 Co1 179.2(3)
O3 C33 Co1 179.0(4)
O2 C32 Co1 179.7(3)

loop_
_geom_bond_atom_site_label_1
_geom_bond_atom_site_label_2
_geom_bond_distance
Rh1 N1 1.979(3)
Rh1 N2 1.984(3)
Rh1 N4 2.001(2)
Rh1 N3 2.005(3)
Rh1 C19 2.050(3)
Co1 C31 1.757(4)
Co1 C32 1.762(4)
Co1 C33 1.764(4)
Co1 C34 1.776(4)
C17 C16 1.386(5)
C17 C18 1.392(4)
C5 C6 1.381(5)
C5 C4 1.386(5)
C2 C3 1.392(4)
C2 C1 1.417(5)
C2 N3 1.430(4)
C18 C13 1.385(4)
C13 C14 1.427(5)
C13 N4 1.438(4)
C15 C16 1.384(4)
C15 C14 1.398(4)
C3 C4 1.382(4)
C1 C6 1.391(4)
C1 N1 1.416(4)
C11 C10 1.361(6)
C11 C12 1.370(6)
C14 N2 1.410(4)
C10 C9 1.377(6)
C9 C8 1.409(8)
C7 C12 1.364(6)
C7 C8 1.364(7)
N4 C24 1.290(4)
N2 C29 1.340(4)
N1 C27 1.331(4)
N3 C22 1.285(4)
C20 C19 1.544(4)
C20 C21 1.567(4)
C25 C24 1.494(4)
C22 C23 1.493(4)
C22 C21 1.524(4)
C21 C24 1.520(4)
C29 C28 1.405(4)
C29 C30 1.511(4)
C27 C28 1.410(5)
C27 C26 1.518(4)
C34 O4 1.152(4)
C31 O1 1.159(4)
C33 O3 1.154(4)
C32 O2 1.155(4)

loop_
_geom_torsion_atom_site_label_1
_geom_torsion_atom_site_label_2
_geom_torsion_atom_site_label_3
_geom_torsion_atom_site_label_4
_geom_torsion
C16 C17 C18 C13 -3.5(5)
C17 C18 C13 C14 2.0(5)
C17 C18 C13 N4 179.2(3)
C1 C2 C3 C4 -1.3(5)
N3 C2 C3 C4 -174.1(3)
C3 C2 C1 C6 -0.7(5)
N3 C2 C1 C6 172.9(3)
C3 C2 C1 N1 -172.4(3)
N3 C2 C1 N1 1.1(4)
C14 C15 C16 C17 3.1(5)
C18 C17 C16 C15 0.9(5)
C4 C5 C6 C1 0.5(5)
N1 C1 C6 C5 171.9(3)
C2 C1 C6 C5 1.1(5)
C2 C3 C4 C5 2.9(5)
C6 C5 C4 C3 -2.6(5)
C16 C15 C14 N2 179.8(3)
C16 C15 C14 C13 -4.4(5)
C18 C13 C14 C15 1.9(5)
N4 C13 C14 C15 -175.6(3)
C18 C13 C14 N2 178.1(3)
N4 C13 C14 N2 0.7(4)
C12 C11 C10 C9 0.6(7)
C11 C10 C9 C8 1.0(6)
C12 C7 C8 C9 0.8(7)
C10 C9 C8 C7 -1.7(7)
C8 C7 C12 C11 0.7(7)
C10 C11 C12 C7 -1.5(7)
C18 C13 N4 C24 30.5(5)
C14 C13 N4 C24 -152.2(3)
C18 C13 N4 Rh1 -161.9(3)
C14 C13 N4 Rh1 15.4(3)
C15 C14 N2 C29 -24.0(5)
C13 C14 N2 C29 160.1(3)
C15 C14 N2 Rh1 159.2(3)
C13 C14 N2 Rh1 -16.6(3)
C6 C1 N1 C27 30.6(5)
C2 C1 N1 C27 -158.4(3)
C6 C1 N1 Rh1 -153.4(3)
C2 C1 N1 Rh1 17.6(3)
C3 C2 N3 C22 -37.4(5)
C1 C2 N3 C22 149.4(3)
C3 C2 N3 Rh1 154.2(3)
C1 C2 N3 Rh1 -19.0(3)
C21 C20 C19 Rh1 2.4(3)
C2 N3 C22 C23 1.2(5)
Rh1 N3 C22 C23 168.8(2)
C2 N3 C22 C21 -166.3(3)
Rh1 N3 C22 C21 1.3(4)
N3 C22 C21 C24 -49.2(4)
C23 C22 C21 C24 142.2(3)
N3 C22 C21 C20 68.5(3)
C23 C22 C21 C20 -100.1(3)
C19 C20 C21 C24 63.6(3)
C19 C20 C21 C22 -67.0(3)
C13 N4 C24 C25 -4.3(5)
Rh1 N4 C24 C25 -171.1(2)
C13 N4 C24 C21 163.2(3)
Rh1 N4 C24 C21 -3.5(4)
C22 C21 C24 N4 50.7(4)
C20 C21 C24 N4 -67.0(4)
C22 C21 C24 C25 -140.5(3)
C20 C21 C24 C25 101.8(3)
C14 N2 C29 C28 176.0(3)
Rh1 N2 C29 C28 -7.5(4)
C14 N2 C29 C30 -6.7(5)
Rh1 N2 C29 C30 169.9(2)
C1 N1 C27 C28 -168.3(3)
Rh1 N1 C27 C28 16.0(4)
C1 N1 C27 C26 14.4(5)
Rh1 N1 C27 C26 -161.3(2)
N2 C29 C28 C27 -9.1(6)
C30 C29 C28 C27 173.4(4)
N1 C27 C28 C29 4.2(6)
C26 C27 C28 C29 -178.4(4)
